data_1530436
loop_
_publ_author_name
'Moring, J.'
'Kostiner, E.'

_publ_section_title
;
 The crystal structure of Na4 Ni7 (P O4)6
;
_journal_name_full 'Journal of Solid State Chemistry'
_journal_page_first 105
_journal_page_last 111
_journal_volume 62
_journal_year 1986
_chemical_formula_sum 'Na4 Ni7 O24 P6'
_chemical_name_systematic 'Na4 Ni7 (P O4)6'
_space_group_IT_number 8
_symmetry_space_group_name_Hall 'C -2y'
_symmetry_space_group_name_H-M 'C 1 m 1'
_cell_angle_alpha 90
_cell_angle_beta 104.87
_cell_angle_gamma 90
_cell_formula_units_Z 2
_cell_length_a 10.55
_cell_length_b 13.985
_cell_length_c 6.398
_cell_volume 912.359
_citation_journal_id_ASTM JSSCBI
_cod_data_source_file Moring_JSSCBI_1986_1140.cif
_cod_data_source_block Na4Ni7O24P6
_cod_database_code 1530436

loop_
_symmetry_equiv_pos_as_xyz
x,y,z
x,-y,z
x+1/2,y+1/2,z
x+1/2,-y+1/2,z

loop_
_atom_site_label
_atom_site_type_symbol
_atom_site_fract_x
_atom_site_fract_y
_atom_site_fract_z
_atom_site_occupancy
_atom_site_U_iso_or_equiv
O14 O-2 0.5535 0 0.7962 1 0.0
O12 O-2 0.7961 0 0.8438 1 0.0
P1 P+5 0.9073 0.1919 0.7162 1 0.0
O3 O-2 -0.0079 0.1081 0.2044 1 0.0
O7 O-2 0.1676 0.172 0.5127 1 0.0
O9 O-2 0.1944 0.4103 0.1109 1 0.0
O8 O-2 0.8293 0.1682 0.4922 1 0.0
Ni2 Ni+2 0.0002 0.3735 -0.0001 1 0.0
O11 O-2 0.2006 0 0.1419 1 0.0
O2 O-2 0 0.2811 0.7445 1 0.0
O10 O-2 0.8131 0.4114 0.8963 1 0.0
O13 O-2 0.4493 0 0.1954 1 0.0
Ni4 Ni+2 0.671 0.6874 0.8187 1 0.0
P4 P+5 0.6927 0 0.9655 1 0.0
Ni1 Ni+2 0 0 0 1 0.0
Ni3 Ni+2 0.3302 0.6935 0.1821 1 0.0
O4 O-2 0.0039 0.1057 0.7846 1 0.0
Na1 Na+1 0.6133 0.1237 0.5356 1 0.0
O1 O-2 0.0038 0.2785 0.2454 1 0.0
O6 O-2 0.8135 0.2063 0.8647 1 0.0
O5 O-2 0.1929 0.204 0.1474 1 0.0
Na2 Na+1 0.7811 0.5 0.5371 1 0.0
P3 P+5 0.3146 0 0.0437 1 0.0
Na3 Na+1 0.4326 0.5 0.4786 1 0.0
P2 P+5 0.094 0.1888 0.28 1 0.0
